data_1520457
loop_
_publ_author_name
'Adler, Philip D. F.'
'Threlfall, Terence L.'
'Tizzard, Graham J.'

_publ_section_title
;
 C13H6F5N
;
_journal_name_full 'Crystal Structure Report Archive'
_journal_page_first 1311
_journal_year 2010
_chemical_formula_moiety 'C13 H7 F4 N'
_chemical_formula_sum 'C13 H7 F4 N'
_chemical_formula_weight 253.20
_chemical_name_common (E)-4-fluoro-N-(3,4,5-trifluorobenzylidene)aniline
_chemical_name_systematic
; 
(E)-4-fluoro-N-(3,4,5-trifluorobenzylidene)aniline
;
_space_group_IT_number 14
_symmetry_cell_setting monoclinic
_symmetry_space_group_name_Hall '-P 2ybc'
_symmetry_space_group_name_H-M 'P 1 21/c 1'
_atom_sites_solution_hydrogens geom
_atom_sites_solution_primary direct
_atom_sites_solution_secondary difmap
_cell_angle_alpha 90.00
_cell_angle_beta 101.6930(10)
_cell_angle_gamma 90.00
_cell_formula_units_Z 8
_cell_length_a 11.8955(3)
_cell_length_b 7.1235(2)
_cell_length_c 25.8183(6)
_cell_measurement_reflns_used 18258
_cell_measurement_temperature 120(2)
_cell_measurement_theta_max 27.48
_cell_measurement_theta_min 2.91
_cell_volume 2142.38(10)
_computing_cell_refinement 'DENZO (Otwinowski & Minor, 1997) & COLLECT (Hooft, R.W.W., 1998)'
_computing_data_collection 'COLLECT (Hooft, R.W.W., 1998)'
_computing_data_reduction 'DENZO (Otwinowski & Minor, 1997) & COLLECT'
_computing_structure_refinement 'SHELXL-97 (Sheldrick, 1997)'
_computing_structure_solution 'SHELXS-97 (Sheldrick, 1990)'
_diffrn_ambient_temperature 120(2)
_diffrn_detector_area_resol_mean 9.091
_diffrn_measured_fraction_theta_full 0.998
_diffrn_measured_fraction_theta_max 0.998
_diffrn_measurement_device_type 'Bruker-Nonius Roper CCD camera on \k-goniostat'
_diffrn_measurement_method '\f & \w scans'
_diffrn_radiation_monochromator graphite
_diffrn_radiation_source 'fine-focus sealed tube'
_diffrn_radiation_type MoK\a
_diffrn_radiation_wavelength 0.71073
_diffrn_reflns_av_R_equivalents 0.0653
_diffrn_reflns_av_sigmaI/netI 0.0632
_diffrn_reflns_limit_h_max 15
_diffrn_reflns_limit_h_min -15
_diffrn_reflns_limit_k_max 9
_diffrn_reflns_limit_k_min -9
_diffrn_reflns_limit_l_max 33
_diffrn_reflns_limit_l_min -33
_diffrn_reflns_number 26821
_diffrn_reflns_theta_full 27.48
_diffrn_reflns_theta_max 27.48
_diffrn_reflns_theta_min 3.22
_exptl_absorpt_coefficient_mu 0.142
_exptl_absorpt_correction_T_max 0.9818
_exptl_absorpt_correction_T_min 0.9709
_exptl_absorpt_correction_type multi-scan
_exptl_absorpt_process_details 'SADABS 2007/2 (Sheldrick, G.M., 2007)'
_exptl_crystal_colour colourless
_exptl_crystal_density_diffrn 1.570
_exptl_crystal_density_method 'not measured'
_exptl_crystal_description Fragment
_exptl_crystal_F_000 1024
_exptl_crystal_size_max 0.21
_exptl_crystal_size_mid 0.20
_exptl_crystal_size_min 0.13
_refine_diff_density_max 0.248
_refine_diff_density_min -0.317
_refine_diff_density_rms 0.063
_refine_ls_extinction_method none
_refine_ls_goodness_of_fit_ref 1.038
_refine_ls_hydrogen_treatment constr
_refine_ls_matrix_type full
_refine_ls_number_parameters 325
_refine_ls_number_reflns 4901
_refine_ls_number_restraints 0
_refine_ls_restrained_S_all 1.038
_refine_ls_R_factor_all 0.0856
_refine_ls_R_factor_gt 0.0530
_refine_ls_shift/su_max 0.001
_refine_ls_shift/su_mean 0.000
_refine_ls_structure_factor_coef Fsqd
_refine_ls_weighting_details 'calc w=1/[\s^2^(Fo^2^)+(0.0569P)^2^+0.9569P] where P=(Fo^2^+2Fc^2^)/3'
_refine_ls_weighting_scheme calc
_refine_ls_wR_factor_gt 0.1220
_refine_ls_wR_factor_ref 0.1422
_reflns_number_gt 3353
_reflns_number_total 4901
_reflns_threshold_expression >2sigma(I)
_cod_data_source_file eCrystal-1311.cif
_cod_data_source_block shelxl
_cod_depositor_comments
;
Citation :
Adler, Philip D F and Threlfall, Terence L. and 
Tizzard, Graham J. (2010) 
University of Southampton, Crystal Structure Report Archive. 
(doi:10.5258/ecrystals/1311)

More at:
http://ecrystals.chem.soton.ac.uk/1311/

The following automatic conversions were performed:

'_symmetry_cell_setting' value 'Monoclinic' changed to 'monoclinic'
according to the built-in table from CIF Core dictionary named
'cif_core.dic' version 2.4.1 from 2010-06-29.

Automatic conversion script
Id: cif_fix_values 3392 2015-05-12 13:50:21Z andrius 
;
_cod_original_cell_volume 2142.38(9)
_cod_original_sg_symbol_H-M P21/c
_cod_database_code 1520457

loop_
_symmetry_equiv_pos_as_xyz
'x, y, z'
'-x, y+1/2, -z+1/2'
'-x, -y, -z'
'x, -y-1/2, z-1/2'

loop_
_atom_site_label
_atom_site_type_symbol
_atom_site_fract_x
_atom_site_fract_y
_atom_site_fract_z
_atom_site_U_iso_or_equiv
_atom_site_adp_type
_atom_site_occupancy
_atom_site_symmetry_multiplicity
_atom_site_calc_flag
_atom_site_refinement_flags
_atom_site_disorder_assembly
_atom_site_disorder_group
F111 F 0.81968(12) 0.9084(2) 0.18297(5) 0.0406(3) Uani 1 1 d . . .
F106 F 1.29277(11) 0.7638(2) 0.59174(5) 0.0436(4) Uani 1 1 d . . .
F211 F 0.27713(12) 0.5063(2) 0.89494(5) 0.0450(4) Uani 1 1 d . . .
F105 F 1.12749(12) 0.64817(19) 0.64249(5) 0.0419(3) Uani 1 1 d . . .
F204 F 0.70006(11) 0.4186(2) 0.56874(5) 0.0460(4) Uani 1 1 d . . .
F205 F 0.55754(12) 0.2514(2) 0.48767(5) 0.0419(4) Uani 1 1 d . . .
F104 F 0.90843(12) 0.6237(2) 0.59039(5) 0.0464(4) Uani 1 1 d . . .
F206 F 0.33922(12) 0.1708(2) 0.49501(5) 0.0457(4) Uani 1 1 d . . .
N101 N 0.91424(15) 0.8023(2) 0.39976(6) 0.0285(4) Uani 1 1 d . . .
C208 C 0.41902(17) 0.4646(3) 0.76266(8) 0.0263(4) Uani 1 1 d . . .
N201 N 0.47078(15) 0.4409(2) 0.71791(7) 0.0278(4) Uani 1 1 d . . .
C203 C 0.55768(18) 0.4180(3) 0.62055(8) 0.0298(5) Uani 1 1 d . . .
H203 H 0.6089 0.4749 0.6493 0.036 Uiso 1 1 calc R . .
C201 C 0.40419(19) 0.4047(3) 0.67392(8) 0.0289(5) Uani 1 1 d . . .
H201 H 0.3240 0.3970 0.6729 0.035 Uiso 1 1 calc R . .
C109 C 0.96674(19) 0.7547(3) 0.31268(8) 0.0302(5) Uani 1 1 d . . .
H109 H 1.0326 0.6845 0.3286 0.036 Uiso 1 1 calc R . .
C213 C 0.47832(19) 0.3974(3) 0.81139(8) 0.0300(5) Uani 1 1 d . . .
H213 H 0.5521 0.3428 0.8139 0.036 Uiso 1 1 calc R . .
C107 C 1.15724(18) 0.7922(3) 0.51097(8) 0.0302(5) Uani 1 1 d . . .
H107 H 1.2156 0.8317 0.4931 0.036 Uiso 1 1 calc R . .
C207 C 0.37037(19) 0.2923(3) 0.58189(8) 0.0304(5) Uani 1 1 d . . .
H207 H 0.2933 0.2649 0.5841 0.036 Uiso 1 1 calc R . .
C202 C 0.44545(18) 0.3740(3) 0.62459(8) 0.0279(5) Uani 1 1 d . . .
C110 C 0.94143(19) 0.7814(3) 0.25808(8) 0.0322(5) Uani 1 1 d . . .
H110 H 0.9896 0.7307 0.2364 0.039 Uiso 1 1 calc R . .
C101 C 1.01637(18) 0.8152(3) 0.42666(8) 0.0280(5) Uani 1 1 d . . .
H101 H 1.0764 0.8506 0.4094 0.034 Uiso 1 1 calc R . .
C102 C 1.04366(18) 0.7767(3) 0.48380(8) 0.0265(4) Uani 1 1 d . . .
C112 C 0.77105(19) 0.9566(3) 0.26586(8) 0.0311(5) Uani 1 1 d . . .
H112 H 0.7043 1.0239 0.2495 0.037 Uiso 1 1 calc R . .
C212 C 0.4310(2) 0.4095(3) 0.85604(8) 0.0321(5) Uani 1 1 d . . .
H212 H 0.4705 0.3616 0.8891 0.038 Uiso 1 1 calc R . .
C209 C 0.31335(18) 0.5520(3) 0.75997(8) 0.0311(5) Uani 1 1 d . . .
H209 H 0.2735 0.6019 0.7273 0.037 Uiso 1 1 calc R . .
C108 C 0.89532(18) 0.8313(3) 0.34398(8) 0.0274(4) Uani 1 1 d . . .
C103 C 0.95833(19) 0.7211(3) 0.51071(8) 0.0294(5) Uani 1 1 d . . .
H103 H 0.8806 0.7118 0.4926 0.035 Uiso 1 1 calc R . .
C106 C 1.18338(18) 0.7496(3) 0.56400(8) 0.0305(5) Uani 1 1 d . . .
C111 C 0.84517(19) 0.8826(3) 0.23640(8) 0.0303(5) Uani 1 1 d . . .
C113 C 0.79758(18) 0.9291(3) 0.32015(8) 0.0293(5) Uani 1 1 d . . .
H113 H 0.7480 0.9781 0.3414 0.035 Uiso 1 1 calc R . .
C204 C 0.59254(19) 0.3776(3) 0.57424(9) 0.0323(5) Uani 1 1 d . . .
C210 C 0.26570(19) 0.5669(3) 0.80447(8) 0.0353(5) Uani 1 1 d . . .
H210 H 0.1938 0.6271 0.8028 0.042 Uiso 1 1 calc R . .
C205 C 0.52049(19) 0.2932(3) 0.53219(8) 0.0310(5) Uani 1 1 d . . .
C211 C 0.3251(2) 0.4926(3) 0.85117(8) 0.0325(5) Uani 1 1 d . . .
C105 C 1.1006(2) 0.6922(3) 0.59059(8) 0.0304(5) Uani 1 1 d . . .
C206 C 0.40947(19) 0.2522(3) 0.53664(8) 0.0311(5) Uani 1 1 d . . .
C104 C 0.98820(19) 0.6801(3) 0.56365(8) 0.0310(5) Uani 1 1 d . . .

loop_
_atom_site_aniso_label
_atom_site_aniso_U_11
_atom_site_aniso_U_22
_atom_site_aniso_U_33
_atom_site_aniso_U_23
_atom_site_aniso_U_13
_atom_site_aniso_U_12
F111 0.0415(8) 0.0561(9) 0.0232(6) 0.0048(6) 0.0038(6) -0.0006(6)
F106 0.0286(7) 0.0637(9) 0.0338(7) -0.0060(6) -0.0048(6) 0.0036(6)
F211 0.0472(8) 0.0579(9) 0.0332(7) -0.0020(6) 0.0161(6) 0.0009(7)
F105 0.0493(8) 0.0478(8) 0.0241(7) 0.0048(6) -0.0029(6) -0.0018(6)
F204 0.0322(7) 0.0617(9) 0.0470(8) -0.0095(7) 0.0153(6) -0.0114(7)
F205 0.0418(8) 0.0549(9) 0.0311(7) -0.0053(6) 0.0121(6) 0.0021(6)
F104 0.0419(8) 0.0654(10) 0.0334(7) 0.0086(6) 0.0110(6) -0.0150(7)
F206 0.0396(8) 0.0627(9) 0.0319(7) -0.0122(6) 0.0005(6) -0.0071(7)
N101 0.0276(9) 0.0319(9) 0.0256(9) 0.0033(7) 0.0043(8) 0.0017(8)
C208 0.0254(10) 0.0242(10) 0.0281(11) -0.0018(8) 0.0026(8) -0.0032(8)
N201 0.0273(9) 0.0274(9) 0.0277(9) 0.0004(7) 0.0036(8) 0.0008(7)
C203 0.0263(11) 0.0313(11) 0.0306(11) -0.0026(9) 0.0024(9) -0.0011(9)
C201 0.0260(11) 0.0286(11) 0.0321(12) -0.0002(9) 0.0057(9) -0.0004(9)
C109 0.0247(11) 0.0344(11) 0.0312(11) 0.0024(9) 0.0050(9) 0.0006(9)
C213 0.0280(11) 0.0271(11) 0.0333(12) -0.0012(9) 0.0021(9) 0.0016(9)
C107 0.0275(11) 0.0329(11) 0.0309(12) -0.0033(9) 0.0076(9) 0.0004(9)
C207 0.0276(11) 0.0323(11) 0.0303(11) -0.0012(9) 0.0035(9) -0.0009(9)
C202 0.0277(11) 0.0254(10) 0.0291(11) 0.0004(8) 0.0023(9) 0.0018(9)
C110 0.0303(12) 0.0395(12) 0.0283(11) -0.0002(9) 0.0094(9) -0.0005(10)
C101 0.0279(11) 0.0288(11) 0.0276(11) 0.0042(8) 0.0063(9) -0.0004(9)
C102 0.0274(11) 0.0250(10) 0.0265(10) -0.0002(8) 0.0039(9) 0.0006(8)
C112 0.0302(11) 0.0309(11) 0.0302(11) 0.0036(9) 0.0015(9) -0.0002(9)
C212 0.0393(13) 0.0284(11) 0.0258(11) 0.0015(8) 0.0005(9) -0.0011(9)
C209 0.0289(11) 0.0334(11) 0.0283(11) 0.0000(9) -0.0006(9) 0.0038(9)
C108 0.0268(11) 0.0287(10) 0.0261(11) 0.0031(8) 0.0039(9) -0.0043(9)
C103 0.0261(11) 0.0326(11) 0.0282(11) 0.0035(9) 0.0025(9) -0.0006(9)
C106 0.0253(11) 0.0340(12) 0.0288(11) -0.0047(9) -0.0027(9) 0.0034(9)
C111 0.0338(12) 0.0355(11) 0.0217(10) 0.0032(8) 0.0055(9) -0.0052(10)
C113 0.0287(11) 0.0323(11) 0.0262(11) 0.0004(8) 0.0042(9) 0.0009(9)
C204 0.0262(11) 0.0344(11) 0.0363(12) -0.0007(9) 0.0066(9) -0.0027(9)
C210 0.0284(12) 0.0420(13) 0.0345(12) -0.0042(10) 0.0042(10) 0.0047(10)
C205 0.0342(12) 0.0352(12) 0.0246(11) -0.0009(9) 0.0081(9) 0.0029(10)
C211 0.0378(13) 0.0341(12) 0.0270(11) -0.0042(9) 0.0096(10) -0.0042(10)
C105 0.0379(12) 0.0303(11) 0.0203(10) 0.0008(8) -0.0004(9) 0.0012(9)
C206 0.0285(11) 0.0349(12) 0.0265(11) -0.0035(9) -0.0022(9) -0.0030(9)
C104 0.0334(12) 0.0318(11) 0.0294(11) 0.0023(9) 0.0099(9) -0.0041(9)

loop_
_atom_type_symbol
_atom_type_description
_atom_type_scat_dispersion_real
_atom_type_scat_dispersion_imag
_atom_type_scat_source
C C 0.0033 0.0016 'International Tables Vol C Tables 4.2.6.8 and 6.1.1.4'
H H 0.0000 0.0000 'International Tables Vol C Tables 4.2.6.8 and 6.1.1.4'
N N 0.0061 0.0033 'International Tables Vol C Tables 4.2.6.8 and 6.1.1.4'
F F 0.0171 0.0103 'International Tables Vol C Tables 4.2.6.8 and 6.1.1.4'

loop_
_geom_angle_atom_site_label_1
_geom_angle_atom_site_label_2
_geom_angle_atom_site_label_3
_geom_angle
_geom_angle_site_symmetry_1
_geom_angle_site_symmetry_3
C101 N101 C108 118.52(18) . .
C209 C208 C213 118.98(19) . .
C209 C208 N201 123.14(18) . .
C213 C208 N201 117.88(18) . .
C201 N201 C208 117.04(18) . .
C204 C203 C202 118.7(2) . .
C204 C203 H203 120.7 . .
C202 C203 H203 120.7 . .
N201 C201 C202 123.11(19) . .
N201 C201 H201 118.4 . .
C202 C201 H201 118.4 . .
C110 C109 C108 120.0(2) . .
C110 C109 H109 120.0 . .
C108 C109 H109 120.0 . .
C212 C213 C208 120.8(2) . .
C212 C213 H213 119.6 . .
C208 C213 H213 119.6 . .
C106 C107 C102 118.9(2) . .
C106 C107 H107 120.5 . .
C102 C107 H107 120.5 . .
C206 C207 C202 119.1(2) . .
C206 C207 H207 120.5 . .
C202 C207 H207 120.5 . .
C203 C202 C207 120.18(19) . .
C203 C202 C201 121.56(19) . .
C207 C202 C201 118.22(19) . .
C111 C110 C109 118.4(2) . .
C111 C110 H110 120.8 . .
C109 C110 H110 120.8 . .
N101 C101 C102 121.69(19) . .
N101 C101 H101 119.2 . .
C102 C101 H101 119.2 . .
C107 C102 C103 119.95(19) . .
C107 C102 C101 118.95(19) . .
C103 C102 C101 121.09(19) . .
C111 C112 C113 117.6(2) . .
C111 C112 H112 121.2 . .
C113 C112 H112 121.2 . .
C211 C212 C213 118.1(2) . .
C211 C212 H212 121.0 . .
C213 C212 H212 121.0 . .
C210 C209 C208 120.7(2) . .
C210 C209 H209 119.7 . .
C208 C209 H209 119.7 . .
C113 C108 C109 119.53(19) . .
C113 C108 N101 117.82(18) . .
C109 C108 N101 122.51(19) . .
C104 C103 C102 119.2(2) . .
C104 C103 H103 120.4 . .
C102 C103 H103 120.4 . .
F106 C106 C105 117.87(18) . .
F106 C106 C107 120.56(19) . .
C105 C106 C107 121.6(2) . .
F111 C111 C110 118.65(19) . .
F111 C111 C112 118.03(19) . .
C110 C111 C112 123.30(19) . .
C112 C113 C108 121.2(2) . .
C112 C113 H113 119.4 . .
C108 C113 H113 119.4 . .
F204 C204 C203 120.46(19) . .
F204 C204 C205 117.65(19) . .
C203 C204 C205 121.9(2) . .
C211 C210 C209 118.3(2) . .
C211 C210 H210 120.8 . .
C209 C210 H210 120.8 . .
F205 C205 C204 120.7(2) . .
F205 C205 C206 120.6(2) . .
C204 C205 C206 118.68(19) . .
F211 C211 C210 118.1(2) . .
F211 C211 C212 118.86(19) . .
C210 C211 C212 123.02(19) . .
F105 C105 C106 121.0(2) . .
F105 C105 C104 119.81(19) . .
C106 C105 C104 119.14(19) . .
F206 C206 C207 120.3(2) . .
F206 C206 C205 118.21(19) . .
C207 C206 C205 121.5(2) . .
F104 C104 C103 120.6(2) . .
F104 C104 C105 118.22(19) . .
C103 C104 C105 121.2(2) . .

loop_
_geom_bond_atom_site_label_1
_geom_bond_atom_site_label_2
_geom_bond_distance
_geom_bond_site_symmetry_2
F111 C111 1.363(2) .
F106 C106 1.356(2) .
F211 C211 1.369(2) .
F105 C105 1.350(2) .
F204 C204 1.347(2) .
F205 C205 1.345(2) .
F104 C104 1.343(2) .
F206 C206 1.351(2) .
N101 C101 1.275(3) .
N101 C108 1.427(3) .
C208 C209 1.392(3) .
C208 C213 1.396(3) .
C208 N201 1.425(2) .
N201 C201 1.272(3) .
C203 C204 1.373(3) .
C203 C202 1.396(3) .
C203 H203 0.9500 .
C201 C202 1.471(3) .
C201 H201 0.9500 .
C109 C110 1.394(3) .
C109 C108 1.397(3) .
C109 H109 0.9500 .
C213 C212 1.384(3) .
C213 H213 0.9500 .
C107 C106 1.375(3) .
C107 C102 1.395(3) .
C107 H107 0.9500 .
C207 C206 1.372(3) .
C207 C202 1.398(3) .
C207 H207 0.9500 .
C110 C111 1.373(3) .
C110 H110 0.9500 .
C101 C102 1.471(3) .
C101 H101 0.9500 .
C102 C103 1.398(3) .
C112 C111 1.380(3) .
C112 C113 1.387(3) .
C112 H112 0.9500 .
C212 C211 1.374(3) .
C212 H212 0.9500 .
C209 C210 1.384(3) .
C209 H209 0.9500 .
C108 C113 1.388(3) .
C103 C104 1.372(3) .
C103 H103 0.9500 .
C106 C105 1.372(3) .
C113 H113 0.9500 .
C204 C205 1.377(3) .
C210 C211 1.374(3) .
C210 H210 0.9500 .
C205 C206 1.380(3) .
C105 C104 1.379(3) .
